data_1565763
loop_
_publ_author_name
'Krishnamurthy, Suvratha'
'Yoshida, Yoshiaki'
'Endo, Takeshi'

_publ_section_title
;
 Cationic ring-opening polymerization of a five membered cyclic
 dithiocarbonate having a tertiary amine moiety
;
_journal_issue 2
_journal_name_full 'Polymer Chemistry'
_journal_page_first 267
_journal_page_last 274
_journal_paper_doi 10.1039/D1PY01230D
_journal_volume 13
_journal_year 2022
_chemical_absolute_configuration unk
_chemical_formula_moiety 'C18 H19 N O S2'
_chemical_formula_sum 'C18 H19 N O S2'
_chemical_formula_weight 329.46
_space_group_crystal_system orthorhombic
_space_group_IT_number 19
_space_group_name_Hall 'P 2ac 2ab'
_space_group_name_H-M_alt 'P 21 21 21'
_atom_sites_solution_hydrogens geom
_atom_sites_solution_primary dual
_audit_creation_date 2021-08-24
_audit_creation_method
;
Olex2 1.3-ac4
(compiled 2020.11.27 svn.r5f609507 for Rigaku Oxford Diffraction, GUI svn.r6214)
;
_audit_update_record
;
2021-09-09 deposited with the CCDC.	2021-11-30 downloaded from the CCDC.
;
_cell_angle_alpha 90
_cell_angle_beta 90
_cell_angle_gamma 90
_cell_formula_units_Z 4
_cell_length_a 8.4425(4)
_cell_length_b 10.2492(3)
_cell_length_c 19.6013(8)
_cell_measurement_reflns_used 6167
_cell_measurement_temperature 90
_cell_measurement_theta_max 76.0790
_cell_measurement_theta_min 4.8680
_cell_volume 1696.08(12)
_computing_cell_refinement 'CrysAlisPro 1.171.41.114a (Rigaku OD, 2021)'
_computing_data_collection 'CrysAlisPro 1.171.41.114a (Rigaku OD, 2021)'
_computing_data_reduction 'CrysAlisPro 1.171.41.114a (Rigaku OD, 2021)'
_computing_molecular_graphics 'Olex2 1.3-ac4 (Dolomanov et al., 2009)'
_computing_publication_material 'Olex2 1.3-ac4 (Dolomanov et al., 2009)'
_computing_structure_refinement 'SHELXL 2018/3 (Sheldrick, 2015)'
_computing_structure_solution 'SHELXT 2018/2 (Sheldrick, 2018)'
_diffrn_ambient_temperature 90
_diffrn_detector 'Hybrid Pixel Array Detector'
_diffrn_detector_area_resol_mean 10.0000
_diffrn_detector_type HyPix
_diffrn_measured_fraction_theta_full 0.998
_diffrn_measured_fraction_theta_max 0.975
_diffrn_measurement_details
;
List of Runs (angles in degrees, time in seconds):

  # Type    Start    End  Width  t~exp~   \w     \q     \k     \f   Frames
#--------------------------------------------------------------------------
  1  \w    -23.00  60.00   0.50    5.00    --   46.42 -56.00 176.00  166
  2  \w    -80.00 -55.00   0.50    5.00    -- -102.00  68.00 159.00   50
  3  \w   -107.00 -82.00   0.50    5.00    -- -102.00 109.00  40.00   50
  4  \w     48.00 107.00   0.50    5.00    --  104.15-109.00 -55.00  118
  5  \w    105.00 158.00   0.50    5.00    --  104.15  56.00 -40.00  106
  6  \w     -5.00  29.00   0.50    5.00    --  -46.42  19.00 120.00   68
  7  \w    -19.00  25.00   0.50    5.00    --  -46.42  19.00-120.00   88
  8  \w     26.00  61.00   0.50    5.00    --   46.42-125.00  60.00   70
  9  \w     69.00  94.00   0.50    5.00    --   46.42-125.00  60.00   50
 10  \w    -69.00 -44.00   0.50    5.00    -- -102.00  61.00 120.00   50
 11  \w    -66.00 -40.00   0.50    5.00    -- -102.00  61.00-120.00   52
 12  \w    -71.00 -29.00   0.50    5.00    -- -102.00 109.00  40.00   84
 13  \w    -70.00 -29.00   0.50    5.00    -- -102.00  61.00   0.00   82
 14  \w    -69.00 -31.00   0.50    5.00    -- -102.00  61.00  30.00   76
 15  \w     68.00 105.00   0.50    5.00    --  104.15 -94.00-150.00   74
 16  \w     32.00  93.00   0.50    5.00    --  104.15 -94.00 120.00  122
 17  \w     32.00 105.00   0.50    5.00    --  104.15 -94.00 -60.00  146
 18  \w     44.00 106.00   0.50    5.00    --  104.15 -94.00 150.00  124
;
_diffrn_measurement_device 'four-circle diffractometer'
_diffrn_measurement_device_type 'XtaLAB Synergy R, DW system, HyPix'
_diffrn_measurement_method '\w scans'
_diffrn_orient_matrix_type 'CrysAlisPro convention (1999,Acta A55,543-557)'
_diffrn_orient_matrix_UB_11 -0.1764548000
_diffrn_orient_matrix_UB_12 -0.0372513000
_diffrn_orient_matrix_UB_13 0.0030407000
_diffrn_orient_matrix_UB_21 0.0232817000
_diffrn_orient_matrix_UB_22 -0.0925849000
_diffrn_orient_matrix_UB_23 -0.0610192000
_diffrn_orient_matrix_UB_31 0.0397277000
_diffrn_orient_matrix_UB_32 -0.1124912000
_diffrn_orient_matrix_UB_33 0.0494619000
_diffrn_radiation_monochromator mirror
_diffrn_radiation_probe x-ray
_diffrn_radiation_type 'Cu K\a'
_diffrn_radiation_wavelength 1.54184
_diffrn_reflns_av_R_equivalents 0.0222
_diffrn_reflns_av_unetI/netI 0.0238
_diffrn_reflns_Laue_measured_fraction_full 0.998
_diffrn_reflns_Laue_measured_fraction_max 0.975
_diffrn_reflns_limit_h_max 10
_diffrn_reflns_limit_h_min -9
_diffrn_reflns_limit_k_max 8
_diffrn_reflns_limit_k_min -12
_diffrn_reflns_limit_l_max 24
_diffrn_reflns_limit_l_min -20
_diffrn_reflns_number 9646
_diffrn_reflns_point_group_measured_fraction_full 0.995
_diffrn_reflns_point_group_measured_fraction_max 0.953
_diffrn_reflns_theta_full 67.684
_diffrn_reflns_theta_max 76.223
_diffrn_reflns_theta_min 4.512
_diffrn_source 'Rotating-anode X-ray tube'
_diffrn_source_type 'Rigaku (Cu) X-ray Source'
_exptl_absorpt_coefficient_mu 2.841
_exptl_absorpt_correction_T_max 1.00000
_exptl_absorpt_correction_T_min 0.93087
_exptl_absorpt_correction_type multi-scan
_exptl_absorpt_process_details
;
CrysAlisPro 1.171.41.114a (Rigaku Oxford Diffraction, 2021)
Empirical absorption correction using spherical harmonics,
implemented in SCALE3 ABSPACK scaling algorithm.
;
_exptl_crystal_colour 'clear light colourless'
_exptl_crystal_colour_lustre clear
_exptl_crystal_colour_modifier light
_exptl_crystal_colour_primary colourless
_exptl_crystal_density_diffrn 1.290
_exptl_crystal_description block
_exptl_crystal_F_000 696
_exptl_crystal_size_max 0.055
_exptl_crystal_size_mid 0.047
_exptl_crystal_size_min 0.029
_refine_diff_density_max 0.183
_refine_diff_density_min -0.185
_refine_diff_density_rms 0.038
_refine_ls_abs_structure_details
;
 Flack x determined using 1294 quotients [(I+)-(I-)]/[(I+)+(I-)]
 (Parsons, Flack and Wagner, Acta Cryst. B69 (2013) 249-259).
;
_refine_ls_abs_structure_Flack 0.056(6)
_refine_ls_extinction_method none
_refine_ls_goodness_of_fit_ref 1.072
_refine_ls_hydrogen_treatment constr
_refine_ls_matrix_type full
_refine_ls_number_parameters 199
_refine_ls_number_reflns 3384
_refine_ls_number_restraints 0
_refine_ls_restrained_S_all 1.072
_refine_ls_R_factor_all 0.0257
_refine_ls_R_factor_gt 0.0243
_refine_ls_shift/su_max 0.001
_refine_ls_shift/su_mean 0.000
_refine_ls_structure_factor_coef Fsqd
_refine_ls_weighting_details 'w=1/[\s^2^(Fo^2^)+(0.0269P)^2^+0.5322P] where P=(Fo^2^+2Fc^2^)/3'
_refine_ls_weighting_scheme calc
_refine_ls_wR_factor_gt 0.0624
_refine_ls_wR_factor_ref 0.0630
_reflns_Friedel_coverage 0.699
_reflns_Friedel_fraction_full 0.990
_reflns_Friedel_fraction_max 0.924
_reflns_number_gt 3240
_reflns_number_total 3384
_reflns_threshold_expression 'I > 2\s(I)'
_cod_data_source_file d1py01230d2.cif
_cod_data_source_block bn-dtc3_auto
_cod_depositor_comments 'Adding full bibliography for 1565763.cif.'
_cod_database_code 1565763
_shelx_shelxl_version_number 2018/3
_chemical_oxdiff_usercomment 'block, colorless'
_shelx_space_group_comment
;
The symmetry employed for this shelxl refinement is uniquely defined
by the following loop, which should always be used as a source of
symmetry information in preference to the above space-group names.
They are only intended as comments.
;
_shelx_estimated_absorpt_t_max 0.922
_shelx_estimated_absorpt_t_min 0.859
_reflns_odcompleteness_completeness 99.83
_reflns_odcompleteness_iscentric 1
_reflns_odcompleteness_theta 66.97
_olex2_refinement_description
;
1. Fixed Uiso
 At 1.2 times of:
  All C(H) groups, All C(H,H) groups
2.a Ternary CH refined with riding coordinates:
 C17(H17)
2.b Secondary CH2 refined with riding coordinates:
 C7(H7A,H7B), C10(H10A,H10B), C9(H9A,H9B), C21(H21A,H21B)
2.c Aromatic/amide H refined with riding coordinates:
 C6(H6), C16(H16), C5(H5), C12(H12), C4(H4), C15(H15), C3(H3), C14(H14),
 C13(H13), C2(H2)
;
_olex2_submission_special_instructions 'No special instructions were received'
_oxdiff_exptl_absorpt_empirical_details
;
Empirical correction (ABSPACK) includes:
- Absorption correction using spherical harmonics
- Frame scaling
;
_oxdiff_exptl_absorpt_empirical_full_max 1.174
_oxdiff_exptl_absorpt_empirical_full_min 0.794

loop_
_space_group_symop_operation_xyz
'x, y, z'
'-x+1/2, -y, z+1/2'
'-x, y+1/2, -z+1/2'
'x+1/2, -y+1/2, -z'

loop_
_atom_site_label
_atom_site_type_symbol
_atom_site_fract_x
_atom_site_fract_y
_atom_site_fract_z
_atom_site_U_iso_or_equiv
_atom_site_adp_type
_atom_site_occupancy
_atom_site_site_symmetry_order
_atom_site_calc_flag
_atom_site_refinement_flags_posn
_atom_site_refinement_flags_adp
_atom_site_refinement_flags_occupancy
_atom_site_disorder_assembly
_atom_site_disorder_group
S2 S 0.50335(6) 0.69451(5) 0.68284(3) 0.02551(13) Uani 1 1 d . . . . .
S1 S 0.69415(6) 0.66647(5) 0.55495(3) 0.02727(14) Uani 1 1 d . . . . .
O18 O 0.38883(17) 0.63592(14) 0.56519(8) 0.0227(3) Uani 1 1 d . . . . .
N8 N 0.1699(2) 0.42349(17) 0.60253(9) 0.0202(4) Uani 1 1 d . . . . .
C11 C 0.3590(3) 0.2515(2) 0.57037(11) 0.0205(4) Uani 1 1 d . . . . .
C7 C 0.0362(2) 0.3447(2) 0.62793(11) 0.0234(4) Uani 1 1 d . . . . .
H7A H 0.064744 0.251096 0.626046 0.028 Uiso 1 1 calc R U . . .
H7B H -0.057056 0.358443 0.598179 0.028 Uiso 1 1 calc R U . . .
C6 C 0.0941(2) 0.3431(2) 0.75357(12) 0.0238(4) Uani 1 1 d . . . . .
H6 H 0.185333 0.292162 0.743838 0.029 Uiso 1 1 calc R U . . .
C16 C 0.3365(2) 0.1222(2) 0.55166(11) 0.0215(4) Uani 1 1 d . . . . .
H16 H 0.252460 0.100009 0.521594 0.026 Uiso 1 1 calc R U . . .
C5 C 0.0619(3) 0.3784(2) 0.82037(13) 0.0260(5) Uani 1 1 d . . . . .
H5 H 0.130157 0.351087 0.856167 0.031 Uiso 1 1 calc R U . . .
C12 C 0.4861(3) 0.2824(2) 0.61329(11) 0.0241(4) Uani 1 1 d . . . . .
H12 H 0.503448 0.370541 0.626326 0.029 Uiso 1 1 calc R U . . .
C4 C -0.0707(3) 0.4540(2) 0.83478(12) 0.0261(5) Uani 1 1 d . . . . .
H4 H -0.091924 0.479717 0.880434 0.031 Uiso 1 1 calc R U . . .
C15 C 0.4360(3) 0.0245(2) 0.57657(12) 0.0263(5) Uani 1 1 d . . . . .
H15 H 0.417700 -0.063938 0.564360 0.032 Uiso 1 1 calc R U . . .
C19 C 0.5249(2) 0.6635(2) 0.59606(11) 0.0216(4) Uani 1 1 d . . . . .
C1 C -0.0057(3) 0.38115(18) 0.70029(10) 0.0207(4) Uani 1 1 d . . . . .
C17 C 0.2468(2) 0.6570(2) 0.60758(11) 0.0210(4) Uani 1 1 d . . . . .
H17 H 0.204695 0.746452 0.598394 0.025 Uiso 1 1 calc R U . . .
C10 C 0.1229(3) 0.5578(2) 0.58694(11) 0.0209(4) Uani 1 1 d . . . . .
H10A H 0.022569 0.577646 0.610944 0.025 Uiso 1 1 calc R U . . .
H10B H 0.103018 0.565483 0.537322 0.025 Uiso 1 1 calc R U . . .
C9 C 0.2496(3) 0.3582(2) 0.54487(11) 0.0220(4) Uani 1 1 d . . . . .
H9A H 0.311595 0.423088 0.518644 0.026 Uiso 1 1 calc R U . . .
H9B H 0.169221 0.320035 0.514005 0.026 Uiso 1 1 calc R U . . .
C3 C -0.1716(3) 0.4917(2) 0.78311(12) 0.0268(5) Uani 1 1 d . . . . .
H3 H -0.262854 0.542402 0.793238 0.032 Uiso 1 1 calc R U . . .
C14 C 0.5612(3) 0.0559(2) 0.61891(12) 0.0286(5) Uani 1 1 d . . . . .
H14 H 0.629163 -0.010648 0.635629 0.034 Uiso 1 1 calc R U . . .
C13 C 0.5873(3) 0.1856(2) 0.63702(11) 0.0270(5) Uani 1 1 d . . . . .
H13 H 0.674174 0.207747 0.665552 0.032 Uiso 1 1 calc R U . . .
C2 C -0.1395(3) 0.4554(2) 0.71588(12) 0.0234(4) Uani 1 1 d . . . . .
H2 H -0.209283 0.481471 0.680403 0.028 Uiso 1 1 calc R U . . .
C21 C 0.2955(2) 0.6484(2) 0.68225(11) 0.0230(4) Uani 1 1 d . . . . .
H21A H 0.281377 0.558616 0.699830 0.028 Uiso 1 1 calc R U . . .
H21B H 0.232044 0.709058 0.710508 0.028 Uiso 1 1 calc R U . . .

loop_
_atom_site_aniso_label
_atom_site_aniso_U_11
_atom_site_aniso_U_22
_atom_site_aniso_U_33
_atom_site_aniso_U_23
_atom_site_aniso_U_13
_atom_site_aniso_U_12
S2 0.0227(2) 0.0315(3) 0.0223(2) -0.0023(2) -0.0025(2) -0.0021(2)
S1 0.0201(2) 0.0335(3) 0.0282(3) 0.0002(2) 0.0023(2) 0.0000(2)
O18 0.0193(7) 0.0267(7) 0.0222(8) -0.0026(6) 0.0016(6) -0.0003(6)
N8 0.0209(9) 0.0194(8) 0.0202(9) -0.0011(7) 0.0019(7) 0.0027(7)
C11 0.0209(10) 0.0234(10) 0.0171(10) -0.0005(8) 0.0033(8) 0.0019(8)
C7 0.0212(11) 0.0225(10) 0.0265(11) -0.0006(8) -0.0003(8) -0.0016(8)
C6 0.0179(10) 0.0229(10) 0.0307(12) 0.0009(9) 0.0008(8) 0.0024(8)
C16 0.0199(10) 0.0249(10) 0.0197(10) -0.0014(8) 0.0037(8) 0.0004(8)
C5 0.0240(10) 0.0259(10) 0.0282(12) 0.0034(9) -0.0016(10) -0.0046(9)
C12 0.0242(11) 0.0261(10) 0.0221(10) -0.0031(8) -0.0007(9) 0.0015(9)
C4 0.0313(12) 0.0250(11) 0.0220(11) 0.0010(9) 0.0054(9) -0.0046(9)
C15 0.0286(11) 0.0221(10) 0.0283(12) 0.0010(9) 0.0096(9) 0.0019(9)
C19 0.0218(10) 0.0175(9) 0.0256(10) 0.0007(8) -0.0028(8) 0.0014(8)
C1 0.0196(10) 0.0170(8) 0.0256(11) 0.0019(8) 0.0024(9) -0.0023(9)
C17 0.0185(9) 0.0221(10) 0.0224(11) -0.0004(8) 0.0017(8) 0.0021(8)
C10 0.0188(10) 0.0209(10) 0.0229(11) -0.0001(8) -0.0006(8) 0.0022(8)
C9 0.0231(10) 0.0231(10) 0.0200(11) -0.0025(8) 0.0008(8) 0.0030(8)
C3 0.0255(11) 0.0218(10) 0.0330(12) 0.0042(9) 0.0081(9) 0.0043(9)
C14 0.0246(11) 0.0325(12) 0.0288(12) 0.0086(10) 0.0054(9) 0.0084(10)
C13 0.0234(11) 0.0375(12) 0.0200(10) 0.0005(10) -0.0006(8) 0.0040(10)
C2 0.0211(10) 0.0218(10) 0.0273(11) 0.0063(9) 0.0005(9) 0.0024(8)
C21 0.0214(10) 0.0246(9) 0.0229(10) -0.0025(9) 0.0012(9) -0.0002(8)

loop_
_atom_type_symbol
_atom_type_description
_atom_type_scat_dispersion_real
_atom_type_scat_dispersion_imag
_atom_type_scat_source
C C 0.0181 0.0091 'International Tables Vol C Tables 4.2.6.8 and 6.1.1.4'
H H 0.0000 0.0000 'International Tables Vol C Tables 4.2.6.8 and 6.1.1.4'
N N 0.0311 0.0180 'International Tables Vol C Tables 4.2.6.8 and 6.1.1.4'
O O 0.0492 0.0322 'International Tables Vol C Tables 4.2.6.8 and 6.1.1.4'
S S 0.3331 0.5567 'International Tables Vol C Tables 4.2.6.8 and 6.1.1.4'

loop_
_geom_angle_atom_site_label_1
_geom_angle_atom_site_label_2
_geom_angle_atom_site_label_3
_geom_angle
_geom_angle_site_symmetry_1
_geom_angle_site_symmetry_3
_geom_angle_publ_flag
C19 S2 C21 92.70(10) . . ?
C19 O18 C17 114.52(16) . . ?
C7 N8 C9 111.08(16) . . ?
C10 N8 C7 112.20(16) . . ?
C10 N8 C9 112.95(17) . . ?
C16 C11 C12 118.6(2) . . ?
C16 C11 C9 121.23(19) . . ?
C12 C11 C9 120.13(19) . . ?
N8 C7 H7A 109.4 . . ?
N8 C7 H7B 109.4 . . ?
N8 C7 C1 111.20(17) . . ?
H7A C7 H7B 108.0 . . ?
C1 C7 H7A 109.4 . . ?
C1 C7 H7B 109.4 . . ?
C5 C6 H6 119.5 . . ?
C5 C6 C1 121.0(2) . . ?
C1 C6 H6 119.5 . . ?
C11 C16 H16 119.6 . . ?
C11 C16 C15 120.7(2) . . ?
C15 C16 H16 119.6 . . ?
C6 C5 H5 120.2 . . ?
C6 C5 C4 119.7(2) . . ?
C4 C5 H5 120.2 . . ?
C11 C12 H12 119.6 . . ?
C13 C12 C11 120.7(2) . . ?
C13 C12 H12 119.6 . . ?
C5 C4 H4 119.8 . . ?
C3 C4 C5 120.3(2) . . ?
C3 C4 H4 119.8 . . ?
C16 C15 H15 119.9 . . ?
C14 C15 C16 120.2(2) . . ?
C14 C15 H15 119.9 . . ?
S1 C19 S2 124.59(12) . . ?
O18 C19 S2 113.19(15) . . ?
O18 C19 S1 122.22(16) . . ?
C6 C1 C7 119.48(19) . . ?
C2 C1 C7 122.04(19) . . ?
C2 C1 C6 118.4(2) . . ?
O18 C17 H17 108.8 . . ?
O18 C17 C10 108.24(16) . . ?
O18 C17 C21 108.29(16) . . ?
C10 C17 H17 108.8 . . ?
C10 C17 C21 113.87(18) . . ?
C21 C17 H17 108.8 . . ?
N8 C10 C17 112.83(17) . . ?
N8 C10 H10A 109.0 . . ?
N8 C10 H10B 109.0 . . ?
C17 C10 H10A 109.0 . . ?
C17 C10 H10B 109.0 . . ?
H10A C10 H10B 107.8 . . ?
N8 C9 C11 110.64(17) . . ?
N8 C9 H9A 109.5 . . ?
N8 C9 H9B 109.5 . . ?
C11 C9 H9A 109.5 . . ?
C11 C9 H9B 109.5 . . ?
H9A C9 H9B 108.1 . . ?
C4 C3 H3 120.1 . . ?
C4 C3 C2 119.9(2) . . ?
C2 C3 H3 120.1 . . ?
C15 C14 H14 120.1 . . ?
C15 C14 C13 119.8(2) . . ?
C13 C14 H14 120.1 . . ?
C12 C13 C14 119.9(2) . . ?
C12 C13 H13 120.0 . . ?
C14 C13 H13 120.0 . . ?
C1 C2 C3 120.6(2) . . ?
C1 C2 H2 119.7 . . ?
C3 C2 H2 119.7 . . ?
S2 C21 H21A 110.8 . . ?
S2 C21 H21B 110.8 . . ?
C17 C21 S2 104.58(15) . . ?
C17 C21 H21A 110.8 . . ?
C17 C21 H21B 110.8 . . ?
H21A C21 H21B 108.9 . . ?

loop_
_geom_bond_atom_site_label_1
_geom_bond_atom_site_label_2
_geom_bond_distance
_geom_bond_site_symmetry_2
_geom_bond_publ_flag
S2 C19 1.740(2) . ?
S2 C21 1.817(2) . ?
S1 C19 1.641(2) . ?
O18 C19 1.329(3) . ?
O18 C17 1.475(2) . ?
N8 C7 1.474(3) . ?
N8 C10 1.465(3) . ?
N8 C9 1.476(3) . ?
C11 C16 1.388(3) . ?
C11 C12 1.400(3) . ?
C11 C9 1.515(3) . ?
C7 H7A 0.9900 . ?
C7 H7B 0.9900 . ?
C7 C1 1.509(3) . ?
C6 H6 0.9500 . ?
C6 C5 1.385(3) . ?
C6 C1 1.397(3) . ?
C16 H16 0.9500 . ?
C16 C15 1.396(3) . ?
C5 H5 0.9500 . ?
C5 C4 1.391(3) . ?
C12 H12 0.9500 . ?
C12 C13 1.390(3) . ?
C4 H4 0.9500 . ?
C4 C3 1.379(3) . ?
C15 H15 0.9500 . ?
C15 C14 1.382(3) . ?
C1 C2 1.396(3) . ?
C17 H17 1.0000 . ?
C17 C10 1.514(3) . ?
C17 C21 1.523(3) . ?
C10 H10A 0.9900 . ?
C10 H10B 0.9900 . ?
C9 H9A 0.9900 . ?
C9 H9B 0.9900 . ?
C3 H3 0.9500 . ?
C3 C2 1.396(3) . ?
C14 H14 0.9500 . ?
C14 C13 1.393(4) . ?
C13 H13 0.9500 . ?
C2 H2 0.9500 . ?
C21 H21A 0.9900 . ?
C21 H21B 0.9900 . ?

loop_
_geom_torsion_atom_site_label_1
_geom_torsion_atom_site_label_2
_geom_torsion_atom_site_label_3
_geom_torsion_atom_site_label_4
_geom_torsion
_geom_torsion_site_symmetry_1
_geom_torsion_site_symmetry_2
_geom_torsion_site_symmetry_3
_geom_torsion_site_symmetry_4
_geom_torsion_publ_flag
O18 C17 C10 N8 65.6(2) . . . . ?
O18 C17 C21 S2 26.49(19) . . . . ?
N8 C7 C1 C6 -73.3(2) . . . . ?
N8 C7 C1 C2 104.9(2) . . . . ?
C11 C16 C15 C14 -1.7(3) . . . . ?
C11 C12 C13 C14 -1.0(3) . . . . ?
C7 N8 C10 C17 140.65(18) . . . . ?
C7 N8 C9 C11 -79.0(2) . . . . ?
C7 C1 C2 C3 -177.5(2) . . . . ?
C6 C5 C4 C3 1.2(3) . . . . ?
C6 C1 C2 C3 0.6(3) . . . . ?
C16 C11 C12 C13 -0.4(3) . . . . ?
C16 C11 C9 N8 119.2(2) . . . . ?
C16 C15 C14 C13 0.3(3) . . . . ?
C5 C6 C1 C7 177.92(19) . . . . ?
C5 C6 C1 C2 -0.3(3) . . . . ?
C5 C4 C3 C2 -0.8(3) . . . . ?
C12 C11 C16 C15 1.7(3) . . . . ?
C12 C11 C9 N8 -61.2(3) . . . . ?
C4 C3 C2 C1 -0.1(3) . . . . ?
C15 C14 C13 C12 1.0(3) . . . . ?
C19 S2 C21 C17 -19.23(15) . . . . ?
C19 O18 C17 C10 -147.90(17) . . . . ?
C19 O18 C17 C21 -24.0(2) . . . . ?
C1 C6 C5 C4 -0.6(3) . . . . ?
C17 O18 C19 S2 9.0(2) . . . . ?
C17 O18 C19 S1 -171.27(15) . . . . ?
C10 N8 C7 C1 -74.1(2) . . . . ?
C10 N8 C9 C11 153.96(18) . . . . ?
C10 C17 C21 S2 146.94(15) . . . . ?
C9 N8 C7 C1 158.42(17) . . . . ?
C9 N8 C10 C17 -92.9(2) . . . . ?
C9 C11 C16 C15 -178.71(19) . . . . ?
C9 C11 C12 C13 -180.0(2) . . . . ?
C21 S2 C19 S1 -172.84(15) . . . . ?
C21 S2 C19 O18 6.93(17) . . . . ?
C21 C17 C10 N8 -54.9(2) . . . . ?
